data_4119051
loop_
_publ_author_name
'Thomas M. Klap\"otke'
'Christian Petermayer'
'Davin G. Piercey'
'J\"org Stierstorfer'

_publ_contact_author_address
;
Department Chemie
Ludwig-Maximilians Universit\"at
Butenandtstra\&se 5-13 (Haus D)
D-81377 M\"unchen
Bundesrepublik Deutschland
;
_publ_contact_author_email tmk@cup.uni-muenchen.de
_publ_contact_author_fax '+49 89 2180 77492'
_publ_contact_author_name 'Thomas M. Klapo\"tke'
_publ_contact_author_phone '+49 89 2180 77491'
_publ_section_title
;
 1,3-Bis(nitroimido)-1,2,3-triazolate Anion, the N-Nitroimide Moiety, and
 the Strategy of Alternating Positive and Negative Charges in the Design
 of Energetic Materials
;
_journal_name_full 'Journal of the American Chemical Society'
_journal_page_first 20827
_journal_page_last 20836
_journal_paper_doi 10.1021/ja310384y
_journal_volume 134
_journal_year 2012
_chemical_formula_moiety ' C2 H2 N7 O4, C H9 N6 '
_chemical_formula_sum 'C3 H11 N13 O4'
_chemical_formula_weight 293.25
_chemical_name_common 'triaminoguanidinium 1,3-di(nitroimide)-1,2,3-triazolate'
_chemical_name_systematic 'triaminoguanidinium 1,3-di(nitroimide)-1,2,3-triazolate'
_space_group_IT_number 2
_symmetry_cell_setting triclinic
_symmetry_Int_Tables_number 2
_symmetry_space_group_name_Hall '-P 1'
_symmetry_space_group_name_H-M 'P -1'
_atom_sites_solution_hydrogens difmap
_atom_sites_solution_primary direct
_atom_sites_solution_secondary difmap
_audit_author_name 'Joerg Stierstorfer'
_audit_creation_date
;
'Sat Jul 28 20:55:03 2012'
;
_audit_creation_method
;
CrysAlisPro, Oxford Diffraction Ltd.,
Version 1.171.35.11 (release 16-05-2011 CrysAlis171 .NET)
(compiled May 16 2011,17:55:39)
;
_audit_update_record 1.10.2012
_cell_angle_alpha 89.446(11)
_cell_angle_beta 88.555(12)
_cell_angle_gamma 89.845(11)
_cell_formula_units_Z 4
_cell_length_a 9.6819(14)
_cell_length_b 9.8267(12)
_cell_length_c 12.1787(19)
_cell_measurement_reflns_used 1180
_cell_measurement_temperature 173(2)
_cell_measurement_theta_max 33.5391
_cell_measurement_theta_min 4.1395
_cell_volume 1158.3(3)
_computing_cell_refinement
;
CrysAlisPro, Agilent Technologies,
Version 1.171.35.11 (release 16-05-2011 CrysAlis171 .NET)
(compiled May 16 2011,17:55:39)
;
_computing_data_collection
;
CrysAlisPro, Agilent Technologies,
Version 1.171.35.11 (release 16-05-2011 CrysAlis171 .NET)
(compiled May 16 2011,17:55:39)
;
_computing_data_reduction
;
CrysAlisPro, Agilent Technologies,
Version 1.171.35.11 (release 16-05-2011 CrysAlis171 .NET)
(compiled May 16 2011,17:55:39)
;
_computing_molecular_graphics
;
'ORTEP (M. N. Burnett, C. K. Johnson, ORTEP-III: Oak Ridge Thermal Ellipsoid
;
_computing_publication_material 'PLATON (A. L. Spek, Acta Crystallogr, Sect. A, 1990, 46, C34, 1995 version).'
_computing_structure_refinement 'SHELXL-97 (Sheldrick, 1997)'
_computing_structure_solution SIR-92
_diffrn_ambient_temperature 173
_diffrn_detector_area_resol_mean 15.9809
_diffrn_measured_fraction_theta_full 0.990
_diffrn_measured_fraction_theta_max 0.990
_diffrn_measurement_device 'CCD camera on \k-goniostat'
_diffrn_measurement_device_type 'Xcalibur, Sapphire3'
_diffrn_measurement_method '\w scans'
_diffrn_orient_matrix_UB_11 -0.0259807000
_diffrn_orient_matrix_UB_12 -0.0588791000
_diffrn_orient_matrix_UB_13 -0.0255540000
_diffrn_orient_matrix_UB_21 -0.0460756000
_diffrn_orient_matrix_UB_22 -0.0108954000
_diffrn_orient_matrix_UB_23 0.0454191000
_diffrn_orient_matrix_UB_31 -0.0507210000
_diffrn_orient_matrix_UB_32 0.0403136000
_diffrn_orient_matrix_UB_33 -0.0260497000
_diffrn_radiation_collimation 0.5
_diffrn_radiation_monochromator graphite
_diffrn_radiation_source 'Enhance (Mo) x-ray Source'
_diffrn_radiation_type 'Mo K\a'
_diffrn_radiation_wavelength 0.71073
_diffrn_reflns_av_R_equivalents 0.0616
_diffrn_reflns_av_sigmaI/netI 0.0890
_diffrn_reflns_limit_h_max 11
_diffrn_reflns_limit_h_min -8
_diffrn_reflns_limit_k_max 12
_diffrn_reflns_limit_k_min -11
_diffrn_reflns_limit_l_max 15
_diffrn_reflns_limit_l_min -15
_diffrn_reflns_number 6064
_diffrn_reflns_theta_full 26.04
_diffrn_reflns_theta_max 26.04
_diffrn_reflns_theta_min 4.15
_diffrn_source_current 40
_diffrn_source_type 'Spellman generator'
_diffrn_source_voltage 50
_exptl_absorpt_coefficient_mu 0.147
_exptl_absorpt_correction_T_max 0.9826
_exptl_absorpt_correction_T_min 0.9669
_exptl_absorpt_correction_type multi-scan
_exptl_absorpt_process_details
;
CrysAlisPro, Agilent Technologies,
Version 1.171.35.11 (release 16-05-2011 CrysAlis171 .NET)
(compiled May 16 2011,17:55:39)
empirical absorption correction using spherical harmonics,
 implemented in SCALE3 ABSPACK scaling algorithm.
;
_exptl_crystal_colour colorless
_exptl_crystal_density_diffrn 1.682
_exptl_crystal_description platelet
_exptl_crystal_F_000 608
_exptl_crystal_size_max 0.23
_exptl_crystal_size_mid 0.21
_exptl_crystal_size_min 0.12
_refine_diff_density_max 1.314
_refine_diff_density_min -0.600
_refine_diff_density_rms 0.101
_refine_ls_extinction_method none
_refine_ls_goodness_of_fit_ref 1.034
_refine_ls_hydrogen_treatment refall
_refine_ls_matrix_type full
_refine_ls_number_parameters 449
_refine_ls_number_reflns 4507
_refine_ls_number_restraints 0
_refine_ls_restrained_S_all 1.034
_refine_ls_R_factor_all 0.1243
_refine_ls_R_factor_gt 0.0827
_refine_ls_shift/su_max 0.000
_refine_ls_shift/su_mean 0.000
_refine_ls_structure_factor_coef Fsqd
_refine_ls_weighting_details 'calc w=1/[\s^2^(Fo^2^)+(0.1044P)^2^+2.5467P] where P=(Fo^2^+2Fc^2^)/3'
_refine_ls_weighting_scheme calc
_refine_ls_wR_factor_gt 0.1990
_refine_ls_wR_factor_ref 0.2313
_reflns_number_gt 2953
_reflns_number_total 4507
_reflns_threshold_expression >2sigma(I)
_cod_data_source_file ja310384y_si_001_4.cif
_cod_data_source_block hx365
_cod_original_sg_symbol_Hall -P1
_cod_database_code 4119051

loop_
_symmetry_equiv_pos_as_xyz
'x, y, z'
'-x, -y, -z'

loop_
_atom_site_label
_atom_site_type_symbol
_atom_site_fract_x
_atom_site_fract_y
_atom_site_fract_z
_atom_site_U_iso_or_equiv
_atom_site_adp_type
_atom_site_occupancy
_atom_site_symmetry_multiplicity
_atom_site_calc_flag
O6 O 0.6990(4) 0.1528(4) 0.1266(3) 0.0302(8) Uani 1 1 d
O8 O 0.2728(4) 0.3515(4) 0.6990(3) 0.0307(9) Uani 1 1 d
O5 O 0.5617(4) 0.0458(4) 0.2431(3) 0.0363(9) Uani 1 1 d
N14 N 0.6414(4) 0.1806(4) 0.3996(3) 0.0214(9) Uani 1 1 d
N18 N 0.6514(4) 0.1325(4) 0.2223(3) 0.0198(8) Uani 1 1 d
O7 O 0.4839(4) 0.3919(4) 0.6455(3) 0.0427(10) Uani 1 1 d
N17 N 0.7029(4) 0.2144(4) 0.2969(3) 0.0244(9) Uani 1 1 d
N20 N 0.3776(4) 0.3188(4) 0.6433(3) 0.0200(8) Uani 1 1 d
N19 N 0.3660(5) 0.2072(4) 0.5881(4) 0.0365(11) Uani 1 1 d
N15 N 0.5232(5) 0.2393(4) 0.4314(3) 0.0311(10) Uani 1 1 d
N16 N 0.5032(5) 0.1910(5) 0.5318(3) 0.0381(12) Uani 1 1 d
C4 C 0.6906(5) 0.0958(5) 0.4770(4) 0.0212(10) Uani 1 1 d
C5 C 0.6049(5) 0.1075(5) 0.5651(4) 0.0265(11) Uani 1 1 d
O3 O -0.1738(4) 0.2018(4) -0.1248(3) 0.0346(9) Uani 1 1 d
O4 O -0.1819(4) 0.4012(4) -0.2004(3) 0.0323(9) Uani 1 1 d
O2 O 0.1615(4) 0.0973(4) 0.3682(3) 0.0423(11) Uani 1 1 d
O1 O 0.0086(4) 0.0588(4) 0.2465(3) 0.0377(9) Uani 1 1 d
N5 N 0.1238(4) 0.1059(4) 0.2713(3) 0.0247(9) Uani 1 1 d
N1 N 0.1457(4) 0.1642(4) 0.0961(3) 0.0261(9) Uani 1 1 d
N7 N -0.1201(4) 0.3150(4) -0.1433(3) 0.0174(8) Uani 1 1 d
N4 N 0.2080(5) 0.1680(5) 0.2017(4) 0.0341(11) Uani 1 1 d
N6 N -0.0003(4) 0.3531(4) -0.1076(4) 0.0280(10) Uani 1 1 d
N3 N 0.0536(4) 0.2441(4) -0.0415(3) 0.0241(9) Uani 1 1 d
N2 N 0.0678(5) 0.2671(5) 0.0637(3) 0.0360(11) Uani 1 1 d
C2 C 0.1195(5) 0.1283(5) -0.0756(4) 0.0230(10) Uani 1 1 d
C1 C 0.1789(5) 0.0768(5) 0.0146(4) 0.0216(10) Uani 1 1 d
N11 N 0.2418(4) 0.5416(4) -0.0582(3) 0.0175(8) Uani 1 1 d
N12 N 0.3827(4) 0.4240(4) 0.1016(3) 0.0168(8) Uani 1 1 d
N8 N 0.4747(4) 0.2616(4) -0.0148(3) 0.0169(8) Uani 1 1 d
N9 N 0.4983(5) 0.2212(4) -0.1250(3) 0.0199(8) Uani 1 1 d
N10 N 0.3218(4) 0.4230(4) -0.0790(3) 0.0188(8) Uani 1 1 d
N13 N 0.4574(4) 0.3626(4) 0.1871(3) 0.0190(8) Uani 1 1 d
C3 C 0.3945(4) 0.3715(4) 0.0020(3) 0.0160(9) Uani 1 1 d
N23 N 0.1873(4) 0.5871(4) 0.4292(3) 0.0189(8) Uani 1 1 d
N24 N 0.2622(5) 0.4661(4) 0.4490(3) 0.0219(9) Uani 1 1 d
N22 N 0.0227(4) 0.6282(4) 0.6925(3) 0.0189(8) Uani 1 1 d
N21 N 0.1040(4) 0.5711(4) 0.6081(3) 0.0175(8) Uani 1 1 d
N25 N 0.0204(4) 0.7362(4) 0.4909(3) 0.0197(8) Uani 1 1 d
N26 N 0.0062(5) 0.7832(4) 0.3814(3) 0.0200(8) Uani 1 1 d
C6 C 0.1027(4) 0.6306(4) 0.5101(3) 0.0158(9) Uani 1 1 d
H22B H 0.061(5) 0.668(5) 0.733(4) 0.006(12) Uiso 1 1 d
H21 H 0.165(5) 0.505(5) 0.629(4) 0.012(11) Uiso 1 1 d
H13A H 0.481(4) 0.418(5) 0.229(4) 0.000(10) Uiso 1 1 d
H12 H 0.314(5) 0.473(5) 0.114(4) 0.010(12) Uiso 1 1 d
H9A H 0.481(5) 0.141(5) -0.129(4) 0.006(11) Uiso 1 1 d
H5 H 0.599(5) 0.068(5) 0.626(4) 0.020(13) Uiso 1 1 d
H10 H 0.332(5) 0.397(5) -0.146(4) 0.017(12) Uiso 1 1 d
H26B H 0.026(6) 0.864(6) 0.382(4) 0.025(15) Uiso 1 1 d
H25 H -0.023(6) 0.773(6) 0.540(5) 0.035(17) Uiso 1 1 d
H26A H -0.081(6) 0.786(5) 0.368(4) 0.016(13) Uiso 1 1 d
H9B H 0.581(6) 0.234(6) -0.137(4) 0.029(16) Uiso 1 1 d
H1 H 0.230(5) 0.010(5) 0.030(3) 0.003(10) Uiso 1 1 d
H13B H 0.391(4) 0.315(4) 0.226(3) 0.001(10) Uiso 1 1 d
H2 H 0.108(5) 0.101(5) -0.146(4) 0.021(13) Uiso 1 1 d
H4 H 0.770(5) 0.045(5) 0.463(4) 0.020(13) Uiso 1 1 d
H11B H 0.279(6) 0.611(6) -0.104(5) 0.034(15) Uiso 1 1 d
H22A H -0.020(6) 0.555(7) 0.728(5) 0.039(16) Uiso 1 1 d
H24A H 0.237(7) 0.397(7) 0.407(5) 0.050(19) Uiso 1 1 d
H11A H 0.162(7) 0.536(6) -0.084(5) 0.037(17) Uiso 1 1 d
H24B H 0.348(6) 0.477(5) 0.435(4) 0.019(13) Uiso 1 1 d
H23 H 0.176(6) 0.621(6) 0.360(5) 0.033(15) Uiso 1 1 d
H8 H 0.533(6) 0.241(6) 0.034(5) 0.033(15) Uiso 1 1 d

loop_
_atom_site_aniso_label
_atom_site_aniso_U_11
_atom_site_aniso_U_22
_atom_site_aniso_U_33
_atom_site_aniso_U_23
_atom_site_aniso_U_13
_atom_site_aniso_U_12
O6 0.037(2) 0.036(2) 0.0168(16) 0.0010(15) 0.0038(15) 0.0181(16)
O8 0.032(2) 0.041(2) 0.0186(16) -0.0002(15) 0.0056(14) 0.0211(17)
O5 0.055(3) 0.0229(19) 0.0311(19) -0.0022(16) -0.0041(18) -0.0111(18)
N14 0.023(2) 0.021(2) 0.0203(19) -0.0025(16) -0.0009(16) 0.0079(16)
N18 0.025(2) 0.0155(19) 0.0184(19) -0.0007(15) 0.0017(16) 0.0100(16)
O7 0.030(2) 0.049(2) 0.049(2) 0.012(2) -0.0025(18) -0.0125(19)
N17 0.020(2) 0.028(2) 0.025(2) -0.0016(17) 0.0002(16) -0.0031(17)
N20 0.022(2) 0.0193(19) 0.0180(19) 0.0016(16) 0.0008(16) 0.0057(16)
N19 0.063(3) 0.021(2) 0.027(2) -0.0013(18) -0.015(2) 0.004(2)
N15 0.037(3) 0.035(2) 0.021(2) 0.0028(18) 0.0038(18) 0.018(2)
N16 0.047(3) 0.048(3) 0.019(2) 0.008(2) 0.010(2) 0.029(2)
C4 0.021(2) 0.020(2) 0.023(2) -0.0004(19) -0.0020(19) 0.004(2)
C5 0.034(3) 0.030(3) 0.015(2) 0.000(2) 0.001(2) 0.013(2)
O3 0.034(2) 0.0227(18) 0.047(2) 0.0037(16) 0.0047(17) -0.0025(16)
O4 0.040(2) 0.043(2) 0.0144(16) 0.0014(15) -0.0015(15) 0.0283(18)
O2 0.058(3) 0.057(3) 0.0121(16) 0.0034(17) -0.0028(16) 0.034(2)
O1 0.043(2) 0.0254(19) 0.044(2) -0.0064(17) 0.0006(18) -0.0020(18)
N5 0.036(2) 0.018(2) 0.019(2) 0.0021(16) 0.0010(17) 0.0120(18)
N1 0.034(2) 0.027(2) 0.0169(19) 0.0018(17) -0.0010(17) 0.0128(19)
N7 0.023(2) 0.0165(19) 0.0123(17) -0.0015(15) 0.0038(15) 0.0063(16)
N4 0.029(2) 0.046(3) 0.028(2) 0.001(2) 0.0063(19) -0.001(2)
N6 0.022(2) 0.023(2) 0.039(2) -0.0045(19) -0.0027(18) -0.0005(17)
N3 0.024(2) 0.027(2) 0.022(2) 0.0005(17) -0.0014(16) 0.0074(17)
N2 0.051(3) 0.039(3) 0.018(2) -0.0031(19) 0.0007(19) 0.028(2)
C2 0.030(3) 0.021(2) 0.018(2) -0.0047(19) 0.001(2) 0.009(2)
C1 0.023(2) 0.017(2) 0.025(2) 0.0025(19) 0.0015(19) 0.009(2)
N11 0.019(2) 0.0134(19) 0.0200(19) -0.0024(16) -0.0014(16) 0.0042(16)
N12 0.017(2) 0.0183(19) 0.0155(18) -0.0046(15) -0.0008(15) 0.0057(16)
N8 0.0173(19) 0.0169(18) 0.0166(18) -0.0039(15) -0.0015(15) 0.0057(15)
N9 0.021(2) 0.018(2) 0.021(2) -0.0089(17) 0.0027(16) -0.0013(17)
N10 0.018(2) 0.020(2) 0.019(2) -0.0057(16) -0.0018(15) 0.0078(16)
N13 0.024(2) 0.018(2) 0.0151(19) -0.0022(17) -0.0034(17) 0.0013(17)
C3 0.015(2) 0.014(2) 0.019(2) -0.0034(17) 0.0012(17) -0.0022(17)
N23 0.022(2) 0.0177(19) 0.0170(19) 0.0025(16) -0.0013(15) 0.0067(16)
N24 0.022(2) 0.018(2) 0.025(2) 0.0017(17) 0.0029(17) 0.0060(17)
N22 0.024(2) 0.018(2) 0.0144(19) -0.0050(17) 0.0014(17) 0.0007(17)
N21 0.021(2) 0.0146(18) 0.0171(18) -0.0001(15) -0.0003(15) 0.0036(16)
N25 0.026(2) 0.0169(19) 0.0164(19) 0.0002(16) -0.0001(16) 0.0070(17)
N26 0.022(2) 0.018(2) 0.020(2) 0.0058(16) 0.0008(16) 0.0022(17)
C6 0.016(2) 0.015(2) 0.017(2) -0.0020(17) -0.0002(17) -0.0002(17)

loop_
_atom_type_symbol
_atom_type_description
_atom_type_scat_dispersion_real
_atom_type_scat_dispersion_imag
_atom_type_scat_source
C C 0.0033 0.0016 'International Tables Vol C Tables 4.2.6.8 and 6.1.1.4'
N N 0.0061 0.0033 'International Tables Vol C Tables 4.2.6.8 and 6.1.1.4'
O O 0.0106 0.0060 'International Tables Vol C Tables 4.2.6.8 and 6.1.1.4'
H H 0.0000 0.0000 'International Tables Vol C Tables 4.2.6.8 and 6.1.1.4'

loop_
_geom_angle_atom_site_label_1
_geom_angle_atom_site_label_2
_geom_angle_atom_site_label_3
_geom_angle
N15 N14 C4 112.2(4)
N15 N14 N17 120.0(4)
C4 N14 N17 127.7(4)
O5 N18 O6 122.2(4)
O5 N18 N17 123.8(4)
O6 N18 N17 114.0(4)
N18 N17 N14 108.0(4)
O8 N20 O7 119.6(4)
O8 N20 N19 115.0(4)
O7 N20 N19 125.5(4)
N20 N19 N16 104.0(4)
N16 N15 N14 102.9(4)
N15 N16 C5 113.6(4)
N15 N16 N19 119.9(4)
C5 N16 N19 125.2(4)
C5 C4 N14 106.3(4)
C5 C4 H4 134(3)
N14 C4 H4 120(3)
C4 C5 N16 104.8(4)
C4 C5 H5 134(4)
N16 C5 H5 120(4)
O2 N5 O1 119.3(4)
O2 N5 N4 116.6(5)
O1 N5 N4 124.0(4)
N2 N1 C1 113.3(4)
N2 N1 N4 119.7(4)
C1 N1 N4 125.7(4)
O3 N7 O4 119.7(4)
O3 N7 N6 124.8(4)
O4 N7 N6 115.5(4)
N5 N4 N1 107.2(4)
N7 N6 N3 108.0(4)
N2 N3 C2 112.9(4)
N2 N3 N6 117.4(4)
C2 N3 N6 128.3(4)
N3 N2 N1 103.1(4)
C1 C2 N3 105.3(4)
C1 C2 H2 136(3)
N3 C2 H2 119(3)
C2 C1 N1 105.4(4)
C2 C1 H1 137(3)
N1 C1 H1 118(3)
N10 N11 H11B 106(3)
N10 N11 H11A 112(4)
H11B N11 H11A 100(5)
C3 N12 N13 118.4(4)
C3 N12 H12 117(3)
N13 N12 H12 122(3)
C3 N8 N9 117.1(4)
C3 N8 H8 118(4)
N9 N8 H8 120(4)
N8 N9 H9A 108(3)
N8 N9 H9B 105(4)
H9A N9 H9B 110(5)
C3 N10 N11 118.2(4)
C3 N10 H10 123(3)
N11 N10 H10 118(3)
N12 N13 H13A 110(3)
N12 N13 H13B 103(3)
H13A N13 H13B 103(4)
N10 C3 N12 119.9(4)
N10 C3 N8 120.3(4)
N12 C3 N8 119.7(4)
C6 N23 N24 117.0(4)
C6 N23 H23 119(4)
N24 N23 H23 122(4)
N23 N24 H24A 114(4)
N23 N24 H24B 111(3)
H24A N24 H24B 105(6)
N21 N22 H22B 115(4)
N21 N22 H22A 106(4)
H22B N22 H22A 109(5)
C6 N21 N22 117.9(4)
C6 N21 H21 125(3)
N22 N21 H21 116(3)
C6 N25 N26 118.9(4)
C6 N25 H25 121(4)
N26 N25 H25 120(4)
N25 N26 H26B 106(4)
N25 N26 H26A 108(3)
H26B N26 H26A 102(5)
N21 C6 N25 120.9(4)
N21 C6 N23 120.2(4)
N25 C6 N23 118.9(4)

loop_
_geom_bond_atom_site_label_1
_geom_bond_atom_site_label_2
_geom_bond_distance
O6 N18 1.256(5)
O8 N20 1.250(5)
O5 N18 1.238(5)
N14 N15 1.331(6)
N14 C4 1.348(6)
N14 N17 1.409(5)
N18 N17 1.326(5)
O7 N20 1.257(5)
N20 N19 1.299(6)
N19 N16 1.488(7)
N15 N16 1.317(6)
N16 C5 1.349(7)
C4 C5 1.345(7)
C4 H4 0.93(5)
C5 H5 0.84(5)
O3 N7 1.245(5)
O4 N7 1.251(5)
O2 N5 1.246(5)
O1 N5 1.253(6)
N5 N4 1.309(6)
N1 N2 1.323(6)
N1 C1 1.350(6)
N1 N4 1.435(6)
N7 N6 1.307(5)
N6 N3 1.438(6)
N3 N2 1.313(6)
N3 C2 1.366(6)
C2 C1 1.347(7)
C2 H2 0.91(5)
C1 H1 0.84(5)
N11 N10 1.419(5)
N11 H11B 0.95(6)
N11 H11A 0.84(7)
N12 C3 1.325(5)
N12 N13 1.412(5)
N12 H12 0.83(5)
N8 C3 1.342(6)
N8 N9 1.417(5)
N8 H8 0.85(6)
N9 H9A 0.80(5)
N9 H9B 0.82(6)
N10 C3 1.322(6)
N10 H10 0.86(5)
N13 H13A 0.79(5)
N13 H13B 0.92(4)
N23 C6 1.337(6)
N23 N24 1.412(5)
N23 H23 0.91(6)
N24 H24A 0.89(7)
N24 H24B 0.85(6)
N22 N21 1.400(5)
N22 H22B 0.74(5)
N22 H22A 0.93(6)
N21 C6 1.325(6)
N21 H21 0.92(5)
N25 C6 1.330(6)
N25 N26 1.417(5)
N25 H25 0.81(6)
N26 H26B 0.82(6)
N26 H26A 0.86(5)

loop_
_geom_hbond_atom_site_label_D
_geom_hbond_atom_site_label_H
_geom_hbond_atom_site_label_A
_geom_hbond_distance_DH
_geom_hbond_distance_HA
_geom_hbond_distance_DA
_geom_hbond_angle_DHA
_geom_hbond_site_symmetry_A
N21 H21 O8 0.92(5) 2.02(5) 2.929(5) 169(4) .
N13 H13A O7 0.79(5) 2.46(5) 3.235(6) 170(4) 2_666
N12 H12 O4 0.83(5) 2.05(5) 2.843(5) 158(4) 2_565
N9 H9A O5 0.80(5) 2.36(5) 3.068(5) 148(4) 2_655
N10 H10 O8 0.86(5) 2.04(5) 2.852(5) 157(5) 1_554
N26 H26B O1 0.82(6) 2.52(6) 3.154(6) 135(5) 1_565
N26 H26B O2 0.82(6) 2.64(6) 3.437(6) 163(5) 1_565
N22 H22B N17 0.74(5) 2.58(5) 3.084(6) 128(4) 2_666
N25 H25 O2 0.81(6) 2.15(6) 2.933(6) 163(6) 2_566
N26 H26A O8 0.86(5) 2.46(5) 3.192(6) 143(4) 2_566
N9 H9B O3 0.82(6) 2.40(6) 3.180(6) 158(5) 1_655
N13 H13B N4 0.92(4) 2.32(4) 3.084(6) 141(3) .
N11 H11B O6 0.95(6) 2.34(6) 3.159(5) 144(5) 2_665
N22 H22A O4 0.93(6) 2.33(7) 3.231(6) 164(5) 1_556
N11 H11A N6 0.84(7) 2.42(6) 3.066(6) 134(5) .
N24 H24B O7 0.85(6) 2.28(5) 3.026(6) 147(5) 2_666
N23 H23 O4 0.91(6) 1.96(6) 2.790(5) 151(5) 2_565
N8 H8 O6 0.85(6) 2.16(6) 2.994(5) 165(5) .

loop_
_geom_torsion_atom_site_label_1
_geom_torsion_atom_site_label_2
_geom_torsion_atom_site_label_3
_geom_torsion_atom_site_label_4
_geom_torsion
O5 N18 N17 N14 2.0(6)
O6 N18 N17 N14 -179.9(3)
N15 N14 N17 N18 -88.4(5)
C4 N14 N17 N18 94.6(5)
O8 N20 N19 N16 -179.1(3)
O7 N20 N19 N16 -0.2(6)
C4 N14 N15 N16 1.6(6)
N17 N14 N15 N16 -175.9(4)
N14 N15 N16 C5 1.6(6)
N14 N15 N16 N19 -166.3(4)
N20 N19 N16 N15 -93.2(5)
N20 N19 N16 C5 100.4(6)
N15 N14 C4 C5 -4.1(6)
N17 N14 C4 C5 173.1(4)
N14 C4 C5 N16 4.7(6)
N15 N16 C5 C4 -4.0(7)
N19 N16 C5 C4 163.0(5)
O2 N5 N4 N1 179.1(4)
O1 N5 N4 N1 -2.8(6)
N2 N1 N4 N5 93.3(5)
C1 N1 N4 N5 -100.3(5)
O3 N7 N6 N3 -2.1(6)
O4 N7 N6 N3 178.4(3)
N7 N6 N3 N2 -114.6(5)
N7 N6 N3 C2 80.4(6)
C2 N3 N2 N1 0.8(6)
N6 N3 N2 N1 -166.5(4)
C1 N1 N2 N3 -0.9(6)
N4 N1 N2 N3 167.1(4)
N2 N3 C2 C1 -0.4(6)
N6 N3 C2 C1 165.2(4)
N3 C2 C1 N1 -0.2(5)
N2 N1 C1 C2 0.7(6)
N4 N1 C1 C2 -166.5(5)
N11 N10 C3 N12 5.4(6)
N11 N10 C3 N8 -178.1(4)
N13 N12 C3 N10 177.3(4)
N13 N12 C3 N8 0.8(6)
N9 N8 C3 N10 11.9(6)
N9 N8 C3 N12 -171.6(4)
N22 N21 C6 N25 -3.9(6)
N22 N21 C6 N23 174.3(4)
N26 N25 C6 N21 -170.3(4)
N26 N25 C6 N23 11.5(6)
N24 N23 C6 N21 8.3(6)
N24 N23 C6 N25 -173.5(4)
